data_7117711
loop_
_publ_author_name
'C. Lichtenberg'
'L. Viciu'
'M. Vogt'
'R. E. Rodriguez-Lugo'
'M. Adelhardt'
'J. Sutter'
'M. M. Khusniyarov'
'K. Meyer'
'B. de Bruin'
'E. Billd'
'H. Grutzmacher'

_publ_section_title
;
 Low-valent iron: an Fe(I) ate compound as a building block for a linear
 trinuclear Fe cluster
;
_journal_name_full Chem.Commun.
_journal_page_first 13890
_journal_paper_doi 10.1039/C5cc04908C
_journal_volume 51
_journal_year 2015
_chemical_formula_moiety 'C51 H39 Fe N2, C7 H8'
_chemical_formula_sum 'C58 H47 Fe N2'
_chemical_formula_weight 827.82
_chemical_name_systematic
;
 ?
;
_chemical_properties_physical 'Air-sensitive, Moisture-sensitive'
_space_group_crystal_system triclinic
_space_group_IT_number 2
_space_group_name_Hall '-P 1'
_space_group_name_H-M_alt 'P -1'
_symmetry_space_group_name_Hall '-P 1'
_symmetry_space_group_name_H-M 'P -1'
_atom_sites_solution_hydrogens geom
_audit_creation_date 2015-01-23
_audit_creation_method
;
Olex2 1.2
(compiled 2015.01.19 svn.r3143 for OlexSys, GUI svn.r4992)
;
_audit_update_record
;
2015-06-01 deposited with the CCDC.
2015-07-23 downloaded from the CCDC.
;
_cell_angle_alpha 103.795(3)
_cell_angle_beta 93.762(3)
_cell_angle_gamma 92.887(3)
_cell_formula_units_Z 2
_cell_length_a 10.1232(3)
_cell_length_b 14.1732(5)
_cell_length_c 15.1866(5)
_cell_measurement_temperature 104.99(10)
_cell_volume 2106.63(12)
_computing_molecular_graphics 'Olex2 (Dolomanov et al., 2009)'
_computing_publication_material 'Olex2 (Dolomanov et al., 2009)'
_computing_structure_refinement 'ShelXL (Sheldrick, 2008)'
_diffrn_ambient_temperature 104.99(10)
_diffrn_measured_fraction_theta_full 0.998
_diffrn_measured_fraction_theta_max 0.874
_diffrn_measurement_device_type Xcalibur
_diffrn_measurement_method '\f and \w scans'
_diffrn_radiation_monochromator graphite
_diffrn_radiation_type MoK\a
_diffrn_radiation_wavelength 0.71073
_diffrn_reflns_av_R_equivalents 0.0216
_diffrn_reflns_av_unetI/netI 0.0412
_diffrn_reflns_laue_measured_fraction_full 0.998
_diffrn_reflns_laue_measured_fraction_max 0.874
_diffrn_reflns_limit_h_max 14
_diffrn_reflns_limit_h_min -11
_diffrn_reflns_limit_k_max 20
_diffrn_reflns_limit_k_min -19
_diffrn_reflns_limit_l_max 21
_diffrn_reflns_limit_l_min -21
_diffrn_reflns_number 21852
_diffrn_reflns_point_group_measured_fraction_full 0.998
_diffrn_reflns_point_group_measured_fraction_max 0.874
_diffrn_reflns_theta_full 25.242
_diffrn_reflns_theta_max 30.659
_diffrn_reflns_theta_min 2.954
_diffrn_standards_number 0
_exptl_absorpt_coefficient_mu 0.401
_exptl_absorpt_correction_T_max 1.00000
_exptl_absorpt_correction_T_min 0.95734
_exptl_absorpt_correction_type empirical
_exptl_absorpt_process_details
;
CrysAlisPro, Agilent Technologies,
Version 1.171.36.28 (release 01-02-2013 CrysAlis171 .NET)
(compiled Feb  1 2013,16:14:44)
Empirical absorption correction using spherical harmonics,
 implemented in SCALE3 ABSPACK scaling algorithm.
;
_exptl_crystal_colour 'dark brown'
_exptl_crystal_colour_modifier dark
_exptl_crystal_colour_primary brown
_exptl_crystal_density_diffrn 1.305
_exptl_crystal_description plate
_exptl_crystal_F_000 870
_exptl_crystal_preparation 'Magnetic properties'
_exptl_crystal_size_max 0.26
_exptl_crystal_size_mid 0.2
_exptl_crystal_size_min 0.12
_refine_diff_density_max 0.664
_refine_diff_density_min -0.610
_refine_diff_density_rms 0.063
_refine_ls_extinction_coef .
_refine_ls_extinction_method none
_refine_ls_goodness_of_fit_ref 1.075
_refine_ls_hydrogen_treatment constr
_refine_ls_matrix_type full
_refine_ls_number_parameters 551
_refine_ls_number_reflns 11402
_refine_ls_number_restraints 0
_refine_ls_restrained_S_all 1.075
_refine_ls_R_factor_all 0.0595
_refine_ls_R_factor_gt 0.0488
_refine_ls_shift/su_max 0.001
_refine_ls_shift/su_mean 0.000
_refine_ls_structure_factor_coef Fsqd
_refine_ls_weighting_details 'w=1/[\s^2^(Fo^2^)+(0.0451P)^2^+1.5726P] where P=(Fo^2^+2Fc^2^)/3'
_refine_ls_weighting_scheme calc
_refine_ls_wR_factor_gt 0.1127
_refine_ls_wR_factor_ref 0.1186
_reflns_Friedel_coverage 0.000
_reflns_friedel_fraction_full .
_reflns_friedel_fraction_max .
_reflns_number_gt 9794
_reflns_number_total 11402
_reflns_threshold_expression 'I > 2\s(I)'
_cod_data_source_file c5cc04908c2.cif
_cod_data_source_block Compound6
_cod_database_code 7117711
_shelxl_version_number 2013-4
_shelx_space_group_comment
;
The symmetry employed for this shelxl refinement is uniquely defined
by the following loop, which should always be used as a source of
symmetry information in preference to the above space-group names.
They are only intended as comments.
;
_olex2_refinement_description
;
1. Fixed Uiso
 At 1.2 times of:
  All C(H) groups, All C(H,H) groups
 At 1.5 times of:
  All C(H,H,H) groups
2.a Ternary CH refined with riding coordinates:
 C20(H20), C19(H19), C5(H5), C4(H4), C1(H1), C16(H16)
2.b Secondary CH2 refined with riding coordinates:
 C31(H31A,H31B)
2.c Aromatic/amide H refined with riding coordinates:
 C30(H30), C23(H23), C24(H24), C26(H26), C11(H11), C9(H9), C8(H8), C25(H25),
 C27(H27), C29(H29), C10(H10), C28(H28), C12(H12), C13(H13), C14(H14), C15(H15),
  C54(H54), C55(H55), C57(H57), C56(H56), C58(H58), C39(H39), C35(H35),
 C42(H42), C45(H45), C41(H41), C36(H36), C38(H38), C37(H37), C44(H44), C43(H43),
  C51(H51), C47(H47), C50(H50), C49(H49), C48(H48)
2.d Idealised Me refined as rotating group:
 C52(H52A,H52B,H52C)
;
_olex2_submission_special_instructions 'No special instructions were received'

loop_
_space_group_symop_operation_xyz
'x, y, z'
'-x, -y, -z'

loop_
_atom_site_label
_atom_site_type_symbol
_atom_site_fract_x
_atom_site_fract_y
_atom_site_fract_z
_atom_site_U_iso_or_equiv
_atom_site_adp_type
_atom_site_occupancy
_atom_site_site_symmetry_order
_atom_site_calc_flag
_atom_site_refinement_flags_posn
_atom_site_refinement_flags_adp
_atom_site_refinement_flags_occupancy
_atom_site_disorder_assembly
_atom_site_disorder_group
Fe1 Fe -0.02353(3) 0.26328(2) 0.19582(2) 0.01437(7) Uani 1 1 d . . . . .
C20 C -0.11929(19) 0.13093(12) 0.12827(11) 0.0179(3) Uani 1 1 d . . . . .
H20 H -0.1152 0.1167 0.0608 0.021 Uiso 1 1 calc R . . . .
C22 C -0.07628(17) 0.05390(12) 0.26059(11) 0.0146(3) Uani 1 1 d . . . . .
C7 C 0.01897(18) 0.48504(12) 0.16666(11) 0.0167(3) Uani 1 1 d . . . . .
C30 C -0.32728(18) 0.16289(12) 0.38384(12) 0.0191(3) Uani 1 1 d . . . . .
H30 H -0.2941 0.1417 0.4353 0.023 Uiso 1 1 calc R . . . .
C23 C -0.04936(18) -0.02817(12) 0.29243(12) 0.0174(3) Uani 1 1 d . . . . .
H23 H -0.0444 -0.0239 0.3560 0.021 Uiso 1 1 calc R . . . .
C17 C -0.24361(17) 0.17028(12) 0.31652(12) 0.0156(3) Uani 1 1 d . . . . .
C6 C -0.05641(18) 0.41482(12) 0.09778(11) 0.0165(3) Uani 1 1 d . . . . .
C21 C -0.08631(18) 0.04825(12) 0.16680(11) 0.0168(3) Uani 1 1 d . . . . .
C19 C -0.21312(19) 0.20004(12) 0.16101(12) 0.0187(3) Uani 1 1 d . . . . .
H19 H -0.2615 0.2237 0.1117 0.022 Uiso 1 1 calc R . . . .
C24 C -0.0297(2) -0.11606(13) 0.23257(12) 0.0216(4) Uani 1 1 d . . . . .
H24 H -0.0115 -0.1716 0.2549 0.026 Uiso 1 1 calc R . . . .
C26 C -0.0648(2) -0.04085(13) 0.10753(12) 0.0219(4) Uani 1 1 d . . . . .
H26 H -0.0696 -0.0458 0.0439 0.026 Uiso 1 1 calc R . . . .
C18 C -0.29236(18) 0.19834(12) 0.23855(12) 0.0181(3) Uani 1 1 d . . . . .
C11 C -0.16058(19) 0.44543(14) 0.04849(13) 0.0215(4) Uani 1 1 d . . . . .
H11 H -0.2130 0.3986 0.0026 0.026 Uiso 1 1 calc R . . . .
C9 C -0.1127(2) 0.61120(14) 0.13140(14) 0.0271(4) Uani 1 1 d . . . . .
H9 H -0.1310 0.6779 0.1425 0.033 Uiso 1 1 calc R . . . .
C8 C -0.0094(2) 0.58264(13) 0.18179(13) 0.0222(4) Uani 1 1 d . . . . .
H8 H 0.0427 0.6302 0.2272 0.027 Uiso 1 1 calc R . . . .
C25 C -0.0369(2) -0.12203(13) 0.13962(13) 0.0251(4) Uani 1 1 d . . . . .
H25 H -0.0226 -0.1817 0.0981 0.030 Uiso 1 1 calc R . . . .
C27 C -0.4247(2) 0.22279(14) 0.23332(14) 0.0243(4) Uani 1 1 d . . . . .
H27 H -0.4589 0.2438 0.1820 0.029 Uiso 1 1 calc R . . . .
C29 C -0.4587(2) 0.18602(14) 0.37701(14) 0.0245(4) Uani 1 1 d . . . . .
H29 H -0.5152 0.1807 0.4234 0.029 Uiso 1 1 calc R . . . .
C10 C -0.1891(2) 0.54242(14) 0.06496(14) 0.0258(4) Uani 1 1 d . . . . .
H10 H -0.2605 0.5616 0.0309 0.031 Uiso 1 1 calc R . . . .
C28 C -0.5064(2) 0.21684(14) 0.30181(15) 0.0272(4) Uani 1 1 d . . . . .
H28 H -0.5956 0.2340 0.2971 0.033 Uiso 1 1 calc R . . . .
C5 C -0.03340(19) 0.31059(12) 0.07783(11) 0.0179(3) Uani 1 1 d . . . . .
H5 H -0.0960 0.2694 0.0282 0.022 Uiso 1 1 calc R . . . .
C4 C 0.0900(2) 0.26984(13) 0.08882(11) 0.0197(4) Uani 1 1 d . . . . .
H4 H 0.0942 0.2046 0.0460 0.024 Uiso 1 1 calc R . . . .
C3 C 0.2196(2) 0.32570(13) 0.10710(12) 0.0207(4) Uani 1 1 d . . . . .
C12 C 0.3248(2) 0.28983(16) 0.05624(14) 0.0283(4) Uani 1 1 d . . . . .
H12 H 0.3138 0.2274 0.0152 0.034 Uiso 1 1 calc R . . . .
C13 C 0.4446(2) 0.34426(19) 0.06502(16) 0.0353(5) Uani 1 1 d . . . . .
H13 H 0.5143 0.3196 0.0290 0.042 Uiso 1 1 calc R . . . .
C14 C 0.4634(2) 0.43472(19) 0.12622(16) 0.0359(5) Uani 1 1 d . . . . .
H14 H 0.5455 0.4720 0.1322 0.043 Uiso 1 1 calc R . . . .
C2 C 0.23965(19) 0.41670(13) 0.16985(12) 0.0201(4) Uani 1 1 d . . . . .
C15 C 0.3607(2) 0.47034(16) 0.17874(14) 0.0277(4) Uani 1 1 d . . . . .
H15 H 0.3735 0.5319 0.2211 0.033 Uiso 1 1 calc R . . . .
C1 C 0.12644(18) 0.45366(12) 0.22562(11) 0.0175(3) Uani 1 1 d . . . . .
H1 H 0.1603 0.5106 0.2761 0.021 Uiso 1 1 calc R . . . .
C54 C 0.3281(4) 0.8331(4) 0.1436(3) 0.0925(14) Uani 1 1 d . . . . .
H54 H 0.2349 0.8258 0.1287 0.111 Uiso 1 1 calc R . . . .
C55 C 0.3922(5) 0.7569(4) 0.1688(3) 0.0978(14) Uani 1 1 d . . . . .
H55 H 0.3401 0.6998 0.1706 0.117 Uiso 1 1 calc R . . . .
C57 C 0.5922(5) 0.8469(6) 0.1842(3) 0.124(2) Uani 1 1 d . . . . .
H57 H 0.6859 0.8532 0.1963 0.149 Uiso 1 1 calc R . . . .
C53 C 0.3973(5) 0.9188(4) 0.1398(3) 0.1126(19) Uani 1 1 d . . . . .
C56 C 0.5254(6) 0.7604(5) 0.1909(3) 0.125(2) Uani 1 1 d . . . . .
H56 H 0.5685 0.7093 0.2090 0.149 Uiso 1 1 calc R . . . .
C52 C 0.3311(7) 1.0057(4) 0.1077(5) 0.180(4) Uani 1 1 d . . . . .
H52A H 0.2398 0.9848 0.0826 0.270 Uiso 1 1 calc GR . . . .
H52B H 0.3821 1.0239 0.0608 0.270 Uiso 1 1 calc GR . . . .
H52C H 0.3308 1.0619 0.1597 0.270 Uiso 1 1 calc GR . . . .
C58 C 0.5276(5) 0.9286(4) 0.1596(3) 0.0976(15) Uani 1 1 d . . . . .
H58 H 0.5776 0.9867 0.1580 0.117 Uiso 1 1 calc R . . . .
C34 C 0.18468(17) 0.36484(12) 0.53437(11) 0.0141(3) Uani 1 1 d . . . . .
C39 C 0.14372(18) 0.43371(13) 0.60752(12) 0.0181(3) Uani 1 1 d . . . . .
H39 H 0.0538 0.4304 0.6216 0.022 Uiso 1 1 calc R . . . .
C35 C 0.31828(18) 0.37168(13) 0.51708(13) 0.0202(4) Uani 1 1 d . . . . .
H35 H 0.3498 0.3252 0.4684 0.024 Uiso 1 1 calc R . . . .
C42 C 0.27258(18) 0.04173(13) 0.39852(14) 0.0220(4) Uani 1 1 d . . . . .
H42 H 0.2915 -0.0014 0.3433 0.026 Uiso 1 1 calc R . . . .
C45 C 0.21864(19) 0.16868(14) 0.55846(13) 0.0216(4) Uani 1 1 d . . . . .
H45 H 0.2022 0.2126 0.6139 0.026 Uiso 1 1 calc R . . . .
C41 C 0.19844(17) 0.12157(12) 0.39596(12) 0.0172(3) Uani 1 1 d . . . . .
H41 H 0.1681 0.1324 0.3389 0.021 Uiso 1 1 calc R . . . .
C36 C 0.40542(19) 0.44504(14) 0.56972(14) 0.0247(4) Uani 1 1 d . . . . .
H36 H 0.4957 0.4483 0.5565 0.030 Uiso 1 1 calc R . . . .
C40 C 0.16824(17) 0.18567(12) 0.47580(12) 0.0156(3) Uani 1 1 d . . . . .
C38 C 0.2318(2) 0.50738(14) 0.66041(13) 0.0247(4) Uani 1 1 d . . . . .
H38 H 0.2012 0.5534 0.7098 0.030 Uiso 1 1 calc R . . . .
C37 C 0.3627(2) 0.51401(14) 0.64169(14) 0.0252(4) Uani 1 1 d . . . . .
H37 H 0.4226 0.5647 0.6772 0.030 Uiso 1 1 calc R . . . .
C44 C 0.2920(2) 0.08903(15) 0.56100(15) 0.0263(4) Uani 1 1 d . . . . .
H44 H 0.3240 0.0784 0.6178 0.032 Uiso 1 1 calc R . . . .
C43 C 0.31866(19) 0.02485(14) 0.48047(15) 0.0257(4) Uani 1 1 d . . . . .
H43 H 0.3681 -0.0301 0.4819 0.031 Uiso 1 1 calc R . . . .
C46 C -0.04190(17) 0.27929(12) 0.51947(11) 0.0143(3) Uani 1 1 d . . . . .
C51 C -0.07959(18) 0.21865(13) 0.57467(11) 0.0176(3) Uani 1 1 d . . . . .
H51 H -0.0237 0.1694 0.5839 0.021 Uiso 1 1 calc R . . . .
C47 C -0.12837(17) 0.34906(12) 0.50549(12) 0.0175(3) Uani 1 1 d . . . . .
H47 H -0.1057 0.3901 0.4669 0.021 Uiso 1 1 calc R . . . .
C50 C -0.19819(19) 0.22931(14) 0.61657(12) 0.0217(4) Uani 1 1 d . . . . .
H50 H -0.2219 0.1878 0.6546 0.026 Uiso 1 1 calc R . . . .
C49 C -0.28200(19) 0.30006(14) 0.60329(13) 0.0240(4) Uani 1 1 d . . . . .
H49 H -0.3624 0.3077 0.6323 0.029 Uiso 1 1 calc R . . . .
C48 C -0.24631(19) 0.35943(14) 0.54684(13) 0.0226(4) Uani 1 1 d . . . . .
H48 H -0.3034 0.4076 0.5365 0.027 Uiso 1 1 calc R . . . .
C31 C 0.11990(17) 0.37265(12) 0.34959(11) 0.0146(3) Uani 1 1 d . . . . .
H31A H 0.1014 0.4333 0.3937 0.018 Uiso 1 1 calc R . . . .
H31B H 0.2174 0.3695 0.3500 0.018 Uiso 1 1 calc R . . . .
C32 C 0.06423(16) 0.29008(11) 0.37841(11) 0.0128(3) Uani 1 1 d . . . . .
N1 N 0.07018(16) 0.37636(10) 0.26453(9) 0.0177(3) Uani 1 1 d . . . . .
C16 C -0.09948(17) 0.14810(11) 0.32795(11) 0.0138(3) Uani 1 1 d . . . . .
H16 H -0.0787 0.1408 0.3912 0.017 Uiso 1 1 calc R . . . .
C33 C 0.09212(17) 0.27831(11) 0.47650(11) 0.0130(3) Uani 1 1 d . . . . .
N2 N -0.01462(15) 0.23042(10) 0.31314(9) 0.0139(3) Uani 1 1 d . . . . .

loop_
_atom_site_aniso_label
_atom_site_aniso_U_11
_atom_site_aniso_U_22
_atom_site_aniso_U_33
_atom_site_aniso_U_23
_atom_site_aniso_U_13
_atom_site_aniso_U_12
Fe1 0.02234(14) 0.01111(11) 0.00940(11) 0.00275(8) -0.00041(9) -0.00032(9)
C20 0.0286(10) 0.0126(7) 0.0110(7) 0.0020(6) -0.0028(7) -0.0025(7)
C22 0.0169(8) 0.0119(7) 0.0144(7) 0.0025(6) 0.0011(6) -0.0002(6)
C7 0.0235(9) 0.0150(7) 0.0137(7) 0.0069(6) 0.0046(7) 0.0009(6)
C30 0.0203(9) 0.0158(8) 0.0191(8) 0.0013(6) 0.0002(7) -0.0024(6)
C23 0.0239(9) 0.0154(8) 0.0132(7) 0.0043(6) 0.0015(7) 0.0001(6)
C17 0.0175(8) 0.0108(7) 0.0170(8) 0.0013(6) -0.0005(6) -0.0010(6)
C6 0.0231(9) 0.0157(8) 0.0125(7) 0.0062(6) 0.0050(6) 0.0014(6)
C21 0.0221(9) 0.0141(7) 0.0138(8) 0.0031(6) 0.0013(6) -0.0012(6)
C19 0.0242(9) 0.0161(8) 0.0156(8) 0.0055(6) -0.0041(7) -0.0011(7)
C24 0.0329(11) 0.0134(8) 0.0193(8) 0.0054(6) 0.0021(7) 0.0023(7)
C26 0.0370(11) 0.0156(8) 0.0122(8) 0.0021(6) 0.0029(7) -0.0008(7)
C18 0.0219(9) 0.0119(7) 0.0189(8) 0.0022(6) -0.0022(7) -0.0015(6)
C11 0.0247(10) 0.0224(9) 0.0198(9) 0.0101(7) 0.0011(7) 0.0007(7)
C9 0.0379(12) 0.0164(8) 0.0309(10) 0.0102(7) 0.0093(9) 0.0080(8)
C8 0.0329(11) 0.0151(8) 0.0194(8) 0.0051(7) 0.0060(8) -0.0001(7)
C25 0.0420(12) 0.0148(8) 0.0179(9) 0.0018(7) 0.0047(8) 0.0033(8)
C27 0.0223(10) 0.0211(9) 0.0293(10) 0.0076(7) -0.0055(8) 0.0004(7)
C29 0.0200(9) 0.0228(9) 0.0286(10) 0.0020(7) 0.0046(8) -0.0025(7)
C10 0.0283(10) 0.0258(9) 0.0286(10) 0.0158(8) 0.0040(8) 0.0072(8)
C28 0.0167(9) 0.0251(9) 0.0377(11) 0.0045(8) -0.0019(8) 0.0009(7)
C5 0.0283(10) 0.0152(8) 0.0106(7) 0.0046(6) -0.0002(7) 0.0000(7)
C4 0.0338(10) 0.0154(8) 0.0104(7) 0.0027(6) 0.0038(7) 0.0050(7)
C3 0.0273(10) 0.0237(9) 0.0150(8) 0.0106(7) 0.0034(7) 0.0071(7)
C12 0.0338(11) 0.0367(11) 0.0210(9) 0.0156(8) 0.0079(8) 0.0165(9)
C13 0.0274(11) 0.0574(15) 0.0315(11) 0.0256(11) 0.0103(9) 0.0191(10)
C14 0.0216(10) 0.0594(15) 0.0343(12) 0.0264(11) 0.0016(9) 0.0011(10)
C2 0.0237(9) 0.0237(9) 0.0158(8) 0.0107(7) 0.0008(7) 0.0027(7)
C15 0.0255(10) 0.0380(11) 0.0221(9) 0.0140(8) -0.0016(8) -0.0037(8)
C1 0.0255(9) 0.0140(7) 0.0132(7) 0.0047(6) 0.0008(7) -0.0025(6)
C54 0.066(3) 0.123(4) 0.067(2) -0.016(2) 0.001(2) -0.009(3)
C55 0.094(4) 0.129(4) 0.069(3) 0.016(3) 0.022(3) 0.013(3)
C57 0.050(2) 0.233(7) 0.056(2) -0.033(3) 0.0055(19) 0.003(4)
C53 0.089(3) 0.141(5) 0.075(3) -0.024(3) -0.015(2) -0.039(3)
C56 0.090(4) 0.201(7) 0.056(3) -0.013(3) 0.004(2) -0.026(4)
C52 0.182(7) 0.093(4) 0.217(8) -0.016(4) -0.135(6) -0.005(4)
C58 0.065(3) 0.118(4) 0.090(3) -0.004(3) -0.008(2) -0.024(3)
C34 0.0146(8) 0.0153(7) 0.0128(7) 0.0045(6) -0.0003(6) 0.0015(6)
C39 0.0167(8) 0.0204(8) 0.0155(8) 0.0012(6) 0.0024(6) 0.0003(6)
C35 0.0172(9) 0.0220(8) 0.0215(9) 0.0046(7) 0.0024(7) 0.0047(7)
C42 0.0175(9) 0.0161(8) 0.0320(10) 0.0042(7) 0.0047(7) 0.0021(7)
C45 0.0227(9) 0.0254(9) 0.0198(9) 0.0104(7) 0.0031(7) 0.0063(7)
C41 0.0157(8) 0.0154(8) 0.0206(8) 0.0041(6) 0.0024(7) 0.0007(6)
C36 0.0149(9) 0.0283(10) 0.0313(10) 0.0089(8) 0.0001(8) 0.0005(7)
C40 0.0154(8) 0.0147(7) 0.0180(8) 0.0060(6) 0.0025(6) 0.0022(6)
C38 0.0271(10) 0.0234(9) 0.0201(9) -0.0008(7) -0.0006(7) 0.0001(8)
C37 0.0228(10) 0.0239(9) 0.0263(10) 0.0044(7) -0.0077(8) -0.0037(7)
C44 0.0234(10) 0.0294(10) 0.0323(10) 0.0191(8) 0.0009(8) 0.0058(8)
C43 0.0186(9) 0.0192(9) 0.0439(12) 0.0156(8) 0.0044(8) 0.0051(7)
C46 0.0155(8) 0.0149(7) 0.0111(7) 0.0008(6) 0.0005(6) 0.0003(6)
C51 0.0199(9) 0.0180(8) 0.0143(8) 0.0031(6) 0.0015(6) 0.0002(6)
C47 0.0162(8) 0.0166(8) 0.0191(8) 0.0037(6) 0.0004(7) 0.0011(6)
C50 0.0233(9) 0.0238(9) 0.0170(8) 0.0032(7) 0.0050(7) -0.0038(7)
C49 0.0179(9) 0.0271(9) 0.0236(9) -0.0014(7) 0.0067(7) -0.0013(7)
C48 0.0179(9) 0.0204(8) 0.0273(9) 0.0006(7) 0.0019(7) 0.0040(7)
C31 0.0179(8) 0.0139(7) 0.0126(7) 0.0033(6) 0.0028(6) 0.0025(6)
C32 0.0150(8) 0.0141(7) 0.0098(7) 0.0029(6) 0.0018(6) 0.0039(6)
N1 0.0288(8) 0.0133(6) 0.0112(6) 0.0036(5) 0.0024(6) -0.0010(6)
C16 0.0175(8) 0.0126(7) 0.0112(7) 0.0031(6) 0.0005(6) 0.0003(6)
C33 0.0155(8) 0.0138(7) 0.0103(7) 0.0037(6) 0.0010(6) 0.0025(6)
N2 0.0176(7) 0.0113(6) 0.0131(6) 0.0035(5) 0.0011(5) 0.0007(5)

loop_
_atom_type_symbol
_atom_type_description
_atom_type_scat_dispersion_real
_atom_type_scat_dispersion_imag
_atom_type_scat_source
C C 0.0033 0.0016 'International Tables Vol C Tables 4.2.6.8 and 6.1.1.4'
H H 0.0000 0.0000 'International Tables Vol C Tables 4.2.6.8 and 6.1.1.4'
Fe Fe 0.3463 0.8444 'International Tables Vol C Tables 4.2.6.8 and 6.1.1.4'
N N 0.0061 0.0033 'International Tables Vol C Tables 4.2.6.8 and 6.1.1.4'

loop_
_geom_angle_atom_site_label_1
_geom_angle_atom_site_label_2
_geom_angle_atom_site_label_3
_geom_angle
_geom_angle_site_symmetry_1
_geom_angle_site_symmetry_3
C19 Fe1 C20 40.42(7) . .
C19 Fe1 C4 116.06(7) . .
C5 Fe1 C20 90.77(7) . .
C5 Fe1 C19 89.04(7) . .
C5 Fe1 C4 40.25(7) . .
C4 Fe1 C20 93.19(7) . .
N1 Fe1 C20 174.51(7) . .
N1 Fe1 C19 141.96(7) . .
N1 Fe1 C5 94.15(7) . .
N1 Fe1 C4 89.00(7) . .
N1 Fe1 N2 81.57(6) . .
N2 Fe1 C20 93.62(6) . .
N2 Fe1 C19 92.71(7) . .
N2 Fe1 C5 174.97(6) . .
N2 Fe1 C4 141.66(7) . .
Fe1 C20 H20 113.2 . .
C21 C20 Fe1 114.92(12) . .
C21 C20 H20 113.2 . .
C19 C20 Fe1 69.38(10) . .
C19 C20 H20 113.2 . .
C19 C20 C21 125.49(16) . .
C23 C22 C21 120.22(15) . .
C23 C22 C16 119.35(14) . .
C21 C22 C16 120.39(14) . .
C6 C7 C1 119.93(15) . .
C8 C7 C6 119.46(17) . .
C8 C7 C1 120.58(16) . .
C17 C30 H30 119.5 . .
C17 C30 C29 121.03(17) . .
C29 C30 H30 119.5 . .
C22 C23 H23 119.6 . .
C24 C23 C22 120.89(16) . .
C24 C23 H23 119.6 . .
C30 C17 C18 120.13(17) . .
C30 C17 C16 119.57(15) . .
C18 C17 C16 120.31(15) . .
C7 C6 C5 122.86(16) . .
C11 C6 C7 118.46(16) . .
C11 C6 C5 118.63(16) . .
C22 C21 C20 123.13(15) . .
C26 C21 C20 118.87(15) . .
C26 C21 C22 118.00(15) . .
Fe1 C19 H19 113.4 . .
C20 C19 Fe1 70.20(10) . .
C20 C19 H19 113.4 . .
C20 C19 C18 124.55(15) . .
C18 C19 Fe1 114.77(12) . .
C18 C19 H19 113.4 . .
C23 C24 H24 120.3 . .
C23 C24 C25 119.39(16) . .
C25 C24 H24 120.3 . .
C21 C26 H26 119.2 . .
C25 C26 C21 121.53(16) . .
C25 C26 H26 119.2 . .
C17 C18 C19 123.32(17) . .
C27 C18 C17 118.09(17) . .
C27 C18 C19 118.56(16) . .
C6 C11 H11 119.2 . .
C10 C11 C6 121.57(18) . .
C10 C11 H11 119.2 . .
C8 C9 H9 120.0 . .
C10 C9 H9 120.0 . .
C10 C9 C8 120.01(17) . .
C7 C8 H8 119.5 . .
C9 C8 C7 120.90(18) . .
C9 C8 H8 119.5 . .
C24 C25 H25 120.0 . .
C26 C25 C24 119.95(16) . .
C26 C25 H25 120.0 . .
C18 C27 H27 119.4 . .
C28 C27 C18 121.11(18) . .
C28 C27 H27 119.4 . .
C30 C29 H29 120.4 . .
C28 C29 C30 119.20(18) . .
C28 C29 H29 120.4 . .
C11 C10 H10 120.2 . .
C9 C10 C11 119.57(19) . .
C9 C10 H10 120.2 . .
C27 C28 H28 119.8 . .
C29 C28 C27 120.39(19) . .
C29 C28 H28 119.8 . .
Fe1 C5 H5 113.8 . .
C6 C5 Fe1 110.22(11) . .
C6 C5 H5 113.8 . .
C4 C5 Fe1 70.33(10) . .
C4 C5 C6 126.25(16) . .
C4 C5 H5 113.8 . .
Fe1 C4 H4 112.3 . .
C5 C4 Fe1 69.42(10) . .
C5 C4 H4 112.3 . .
C5 C4 C3 124.60(16) . .
C3 C4 Fe1 119.47(12) . .
C3 C4 H4 112.3 . .
C12 C3 C4 118.92(18) . .
C12 C3 C2 118.63(19) . .
C2 C3 C4 122.34(17) . .
C3 C12 H12 119.6 . .
C13 C12 C3 120.9(2) . .
C13 C12 H12 119.6 . .
C12 C13 H13 119.9 . .
C12 C13 C14 120.3(2) . .
C14 C13 H13 119.9 . .
C13 C14 H14 120.3 . .
C13 C14 C15 119.5(2) . .
C15 C14 H14 120.3 . .
C3 C2 C1 118.13(16) . .
C15 C2 C3 120.01(18) . .
C15 C2 C1 121.86(17) . .
C14 C15 H15 119.6 . .
C2 C15 C14 120.7(2) . .
C2 C15 H15 119.6 . .
C7 C1 H1 109.2 . .
C2 C1 C7 110.23(14) . .
C2 C1 H1 109.2 . .
N1 C1 C7 109.18(14) . .
N1 C1 C2 109.86(14) . .
N1 C1 H1 109.2 . .
C55 C54 H54 119.2 . .
C53 C54 H54 119.2 . .
C53 C54 C55 121.7(5) . .
C54 C55 H55 118.3 . .
C56 C55 C54 123.4(6) . .
C56 C55 H55 118.3 . .
C56 C57 H57 117.7 . .
C56 C57 C58 124.6(5) . .
C58 C57 H57 117.7 . .
C54 C53 C52 123.9(5) . .
C58 C53 C54 119.2(6) . .
C58 C53 C52 116.8(5) . .
C55 C56 C57 113.2(7) . .
C55 C56 H56 123.4 . .
C57 C56 H56 123.4 . .
C53 C52 H52A 109.5 . .
C53 C52 H52B 109.5 . .
C53 C52 H52C 109.5 . .
H52A C52 H52B 109.5 . .
H52A C52 H52C 109.5 . .
H52B C52 H52C 109.5 . .
C57 C58 H58 121.1 . .
C53 C58 C57 117.9(5) . .
C53 C58 H58 121.1 . .
C39 C34 C35 117.27(16) . .
C39 C34 C33 123.34(15) . .
C35 C34 C33 119.26(15) . .
C34 C39 H39 119.3 . .
C38 C39 C34 121.43(17) . .
C38 C39 H39 119.3 . .
C34 C35 H35 119.4 . .
C36 C35 C34 121.11(17) . .
C36 C35 H35 119.4 . .
C41 C42 H42 119.7 . .
C43 C42 H42 119.7 . .
C43 C42 C41 120.63(18) . .
C40 C45 H45 119.3 . .
C44 C45 H45 119.3 . .
C44 C45 C40 121.40(18) . .
C42 C41 H41 119.5 . .
C40 C41 C42 121.04(17) . .
C40 C41 H41 119.5 . .
C35 C36 H36 119.5 . .
C35 C36 C37 120.95(18) . .
C37 C36 H36 119.5 . .
C45 C40 C33 119.36(15) . .
C41 C40 C45 117.52(16) . .
C41 C40 C33 122.93(15) . .
C39 C38 H38 119.7 . .
C37 C38 C39 120.61(18) . .
C37 C38 H38 119.7 . .
C36 C37 H37 120.7 . .
C38 C37 C36 118.62(18) . .
C38 C37 H37 120.7 . .
C45 C44 H44 120.0 . .
C45 C44 C43 120.07(18) . .
C43 C44 H44 120.0 . .
C42 C43 C44 119.31(17) . .
C42 C43 H43 120.3 . .
C44 C43 H43 120.3 . .
C51 C46 C47 117.92(16) . .
C51 C46 C33 124.47(15) . .
C47 C46 C33 117.53(14) . .
C46 C51 H51 119.6 . .
C46 C51 C50 120.83(17) . .
C50 C51 H51 119.6 . .
C46 C47 H47 119.4 . .
C48 C47 C46 121.23(17) . .
C48 C47 H47 119.4 . .
C51 C50 H50 119.7 . .
C49 C50 C51 120.57(17) . .
C49 C50 H50 119.7 . .
C50 C49 H49 120.6 . .
C50 C49 C48 118.88(17) . .
C48 C49 H49 120.6 . .
C47 C48 C49 120.54(18) . .
C47 C48 H48 119.7 . .
C49 C48 H48 119.7 . .
H31A C31 H31B 107.8 . .
C32 C31 H31A 109.0 . .
C32 C31 H31B 109.0 . .
N1 C31 H31A 109.0 . .
N1 C31 H31B 109.0 . .
N1 C31 C32 112.92(15) . .
C31 C32 C33 121.84(14) . .
N2 C32 C31 112.44(14) . .
N2 C32 C33 125.67(14) . .
C1 N1 Fe1 123.96(11) . .
C31 N1 Fe1 115.71(11) . .
C31 N1 C1 117.64(14) . .
C22 C16 C17 109.34(13) . .
C22 C16 H16 109.2 . .
C17 C16 H16 109.2 . .
N2 C16 C22 111.08(13) . .
N2 C16 C17 108.74(13) . .
N2 C16 H16 109.2 . .
C40 C33 C34 105.58(13) . .
C46 C33 C34 108.30(13) . .
C46 C33 C40 114.40(13) . .
C46 C33 C32 107.47(13) . .
C32 C33 C34 110.72(13) . .
C32 C33 C40 110.36(13) . .
C32 N2 Fe1 115.49(11) . .
C32 N2 C16 123.66(14) . .
C16 N2 Fe1 120.69(11) . .

loop_
_geom_bond_atom_site_label_1
_geom_bond_atom_site_label_2
_geom_bond_distance
_geom_bond_site_symmetry_2
Fe1 C20 2.0686(17) .
Fe1 C19 2.0576(18) .
Fe1 C5 2.0559(16) .
Fe1 C4 2.0680(18) .
Fe1 N1 1.8647(15) .
Fe1 N2 1.9438(14) .
C20 H20 1.0000 .
C20 C21 1.472(2) .
C20 C19 1.426(3) .
C22 C23 1.394(2) .
C22 C21 1.404(2) .
C22 C16 1.515(2) .
C7 C6 1.410(2) .
C7 C8 1.395(2) .
C7 C1 1.515(2) .
C30 H30 0.9500 .
C30 C17 1.389(2) .
C30 C29 1.389(3) .
C23 H23 0.9500 .
C23 C24 1.388(2) .
C17 C18 1.404(2) .
C17 C16 1.515(2) .
C6 C11 1.399(3) .
C6 C5 1.469(2) .
C21 C26 1.401(2) .
C19 H19 1.0000 .
C19 C18 1.472(3) .
C24 H24 0.9500 .
C24 C25 1.391(3) .
C26 H26 0.9500 .
C26 C25 1.387(3) .
C18 C27 1.403(3) .
C11 H11 0.9500 .
C11 C10 1.386(3) .
C9 H9 0.9500 .
C9 C8 1.389(3) .
C9 C10 1.385(3) .
C8 H8 0.9500 .
C25 H25 0.9500 .
C27 H27 0.9500 .
C27 C28 1.386(3) .
C29 H29 0.9500 .
C29 C28 1.384(3) .
C10 H10 0.9500 .
C28 H28 0.9500 .
C5 H5 1.0000 .
C5 C4 1.419(3) .
C4 H4 1.0000 .
C4 C3 1.473(3) .
C3 C12 1.401(3) .
C3 C2 1.405(3) .
C12 H12 0.9500 .
C12 C13 1.386(3) .
C13 H13 0.9500 .
C13 C14 1.388(4) .
C14 H14 0.9500 .
C14 C15 1.393(3) .
C2 C15 1.390(3) .
C2 C1 1.510(3) .
C15 H15 0.9500 .
C1 H1 1.0000 .
C1 N1 1.471(2) .
C54 H54 0.9500 .
C54 C55 1.404(7) .
C54 C53 1.386(7) .
C55 H55 0.9500 .
C55 C56 1.363(7) .
C57 H57 0.9500 .
C57 C56 1.398(9) .
C57 C58 1.469(8) .
C53 C52 1.591(8) .
C53 C58 1.326(6) .
C56 H56 0.9500 .
C52 H52A 0.9800 .
C52 H52B 0.9800 .
C52 H52C 0.9800 .
C58 H58 0.9500 .
C34 C39 1.394(2) .
C34 C35 1.397(2) .
C34 C33 1.555(2) .
C39 H39 0.9500 .
C39 C38 1.394(3) .
C35 H35 0.9500 .
C35 C36 1.385(3) .
C42 H42 0.9500 .
C42 C41 1.396(2) .
C42 C43 1.379(3) .
C45 H45 0.9500 .
C45 C40 1.402(2) .
C45 C44 1.389(3) .
C41 H41 0.9500 .
C41 C40 1.393(2) .
C36 H36 0.9500 .
C36 C37 1.390(3) .
C40 C33 1.554(2) .
C38 H38 0.9500 .
C38 C37 1.376(3) .
C37 H37 0.9500 .
C44 H44 0.9500 .
C44 C43 1.390(3) .
C43 H43 0.9500 .
C46 C51 1.393(2) .
C46 C47 1.397(2) .
C46 C33 1.543(2) .
C51 H51 0.9500 .
C51 C50 1.393(3) .
C47 H47 0.9500 .
C47 C48 1.383(3) .
C50 H50 0.9500 .
C50 C49 1.388(3) .
C49 H49 0.9500 .
C49 C48 1.388(3) .
C48 H48 0.9500 .
C31 H31A 0.9900 .
C31 H31B 0.9900 .
C31 C32 1.445(2) .
C31 N1 1.369(2) .
C32 C33 1.547(2) .
C32 N2 1.328(2) .
C16 H16 1.0000 .
C16 N2 1.483(2) .

loop_
_geom_torsion_atom_site_label_1
_geom_torsion_atom_site_label_2
_geom_torsion_atom_site_label_3
_geom_torsion_atom_site_label_4
_geom_torsion
_geom_torsion_site_symmetry_1
_geom_torsion_site_symmetry_2
_geom_torsion_site_symmetry_3
_geom_torsion_site_symmetry_4
Fe1 C20 C21 C22 43.1(2) . . . .
Fe1 C20 C21 C26 -137.48(15) . . . .
Fe1 C20 C19 C18 -107.03(17) . . . .
Fe1 C19 C18 C17 -45.8(2) . . . .
Fe1 C19 C18 C27 136.44(14) . . . .
Fe1 C5 C4 C3 -112.30(16) . . . .
Fe1 C4 C3 C12 142.78(14) . . . .
Fe1 C4 C3 C2 -41.2(2) . . . .
C20 C21 C26 C25 -178.30(19) . . . .
C20 C19 C18 C17 36.5(3) . . . .
C20 C19 C18 C27 -141.33(18) . . . .
C22 C23 C24 C25 0.1(3) . . . .
C22 C21 C26 C25 1.2(3) . . . .
C22 C16 N2 Fe1 57.31(17) . . . .
C22 C16 N2 C32 -127.47(16) . . . .
C7 C6 C11 C10 1.1(3) . . . .
C7 C6 C5 Fe1 49.2(2) . . . .
C7 C6 C5 C4 -30.7(3) . . . .
C7 C1 N1 Fe1 52.61(18) . . . .
C7 C1 N1 C31 -146.82(15) . . . .
C30 C17 C18 C19 -174.80(15) . . . .
C30 C17 C18 C27 3.0(2) . . . .
C30 C17 C16 C22 109.95(17) . . . .
C30 C17 C16 N2 -128.62(15) . . . .
C30 C29 C28 C27 1.2(3) . . . .
C23 C22 C21 C20 177.69(17) . . . .
C23 C22 C21 C26 -1.7(3) . . . .
C23 C22 C16 C17 -111.22(17) . . . .
C23 C22 C16 N2 128.77(16) . . . .
C23 C24 C25 C26 -0.7(3) . . . .
C17 C30 C29 C28 0.0(3) . . . .
C17 C18 C27 C28 -1.8(3) . . . .
C17 C16 N2 Fe1 -63.05(15) . . . .
C17 C16 N2 C32 112.16(17) . . . .
C6 C7 C8 C9 1.5(3) . . . .
C6 C7 C1 C2 68.2(2) . . . .
C6 C7 C1 N1 -52.5(2) . . . .
C6 C11 C10 C9 0.3(3) . . . .
C6 C5 C4 Fe1 101.13(17) . . . .
C6 C5 C4 C3 -11.2(3) . . . .
C21 C20 C19 Fe1 106.53(17) . . . .
C21 C20 C19 C18 -0.5(3) . . . .
C21 C22 C23 C24 1.2(3) . . . .
C21 C22 C16 C17 66.6(2) . . . .
C21 C22 C16 N2 -53.4(2) . . . .
C21 C26 C25 C24 0.0(3) . . . .
C19 Fe1 N1 C1 -102.77(16) . . . .
C19 Fe1 N1 C31 96.32(16) . . . .
C19 C20 C21 C22 -38.5(3) . . . .
C19 C20 C21 C26 140.90(19) . . . .
C19 C18 C27 C28 176.10(17) . . . .
C18 C17 C16 C22 -70.20(18) . . . .
C18 C17 C16 N2 51.23(19) . . . .
C18 C27 C28 C29 -0.3(3) . . . .
C11 C6 C5 Fe1 -128.51(15) . . . .
C11 C6 C5 C4 151.55(17) . . . .
C8 C7 C6 C11 -2.0(2) . . . .
C8 C7 C6 C5 -179.66(16) . . . .
C8 C7 C1 C2 -113.93(18) . . . .
C8 C7 C1 N1 125.31(17) . . . .
C8 C9 C10 C11 -0.8(3) . . . .
C29 C30 C17 C18 -2.1(3) . . . .
C29 C30 C17 C16 177.70(15) . . . .
C10 C9 C8 C7 -0.1(3) . . . .
C5 Fe1 N1 C1 -9.02(15) . . . .
C5 Fe1 N1 C31 -169.93(13) . . . .
C5 C6 C11 C10 178.89(17) . . . .
C5 C4 C3 C12 -133.00(18) . . . .
C5 C4 C3 C2 43.0(3) . . . .
C4 Fe1 N1 C1 30.93(15) . . . .
C4 Fe1 N1 C31 -129.98(14) . . . .
C4 C3 C12 C13 173.85(17) . . . .
C4 C3 C2 C15 -174.32(17) . . . .
C4 C3 C2 C1 5.2(2) . . . .
C3 C12 C13 C14 1.5(3) . . . .
C3 C2 C15 C14 -0.3(3) . . . .
C3 C2 C1 C7 -72.61(19) . . . .
C3 C2 C1 N1 47.7(2) . . . .
C12 C3 C2 C15 1.7(3) . . . .
C12 C3 C2 C1 -178.79(16) . . . .
C12 C13 C14 C15 0.0(3) . . . .
C13 C14 C15 C2 -0.6(3) . . . .
C2 C3 C12 C13 -2.3(3) . . . .
C2 C1 N1 Fe1 -68.38(18) . . . .
C2 C1 N1 C31 92.19(18) . . . .
C15 C2 C1 C7 106.89(19) . . . .
C15 C2 C1 N1 -132.76(17) . . . .
C1 C7 C6 C11 175.90(16) . . . .
C1 C7 C6 C5 -1.8(2) . . . .
C1 C7 C8 C9 -176.34(17) . . . .
C1 C2 C15 C14 -179.77(18) . . . .
C54 C55 C56 C57 -1.2(7) . . . .
C54 C53 C58 C57 0.4(7) . . . .
C55 C54 C53 C52 177.2(5) . . . .
C55 C54 C53 C58 0.7(7) . . . .
C53 C54 C55 C56 -0.3(7) . . . .
C56 C57 C58 C53 -2.1(7) . . . .
C52 C53 C58 C57 -176.4(5) . . . .
C58 C57 C56 C55 2.4(7) . . . .
C34 C39 C38 C37 -0.1(3) . . . .
C34 C35 C36 C37 0.2(3) . . . .
C39 C34 C35 C36 -1.1(3) . . . .
C39 C34 C33 C40 -127.66(17) . . . .
C39 C34 C33 C46 -4.7(2) . . . .
C39 C34 C33 C32 112.88(17) . . . .
C39 C38 C37 C36 -0.8(3) . . . .
C35 C34 C39 C38 1.0(3) . . . .
C35 C34 C33 C40 48.02(19) . . . .
C35 C34 C33 C46 170.98(15) . . . .
C35 C34 C33 C32 -71.44(19) . . . .
C35 C36 C37 C38 0.7(3) . . . .
C42 C41 C40 C45 2.0(3) . . . .
C42 C41 C40 C33 176.87(16) . . . .
C45 C40 C33 C34 51.9(2) . . . .
C45 C40 C33 C46 -67.1(2) . . . .
C45 C40 C33 C32 171.57(15) . . . .
C45 C44 C43 C42 0.6(3) . . . .
C41 C42 C43 C44 -0.8(3) . . . .
C41 C40 C33 C34 -122.92(17) . . . .
C41 C40 C33 C46 118.11(17) . . . .
C41 C40 C33 C32 -3.2(2) . . . .
C40 C45 C44 C43 1.0(3) . . . .
C44 C45 C40 C41 -2.2(3) . . . .
C44 C45 C40 C33 -177.31(17) . . . .
C43 C42 C41 C40 -0.5(3) . . . .
C46 C51 C50 C49 0.7(3) . . . .
C46 C47 C48 C49 -0.3(3) . . . .
C51 C46 C47 C48 1.6(3) . . . .
C51 C46 C33 C34 -100.90(18) . . . .
C51 C46 C33 C40 16.5(2) . . . .
C51 C46 C33 C32 139.44(16) . . . .
C51 C50 C49 C48 0.6(3) . . . .
C47 C46 C51 C50 -1.8(2) . . . .
C47 C46 C33 C34 75.85(18) . . . .
C47 C46 C33 C40 -166.72(15) . . . .
C47 C46 C33 C32 -43.80(19) . . . .
C50 C49 C48 C47 -0.8(3) . . . .
C31 C32 C33 C34 -0.2(2) . . . .
C31 C32 C33 C40 -116.75(17) . . . .
C31 C32 C33 C46 117.88(16) . . . .
C31 C32 N2 Fe1 4.53(18) . . . .
C31 C32 N2 C16 -170.91(14) . . . .
C32 C31 N1 Fe1 -13.76(19) . . . .
C32 C31 N1 C1 -175.93(14) . . . .
N1 C31 C32 C33 -172.04(14) . . . .
N1 C31 C32 N2 5.6(2) . . . .
C16 C22 C23 C24 178.97(17) . . . .
C16 C22 C21 C20 -0.1(3) . . . .
C16 C22 C21 C26 -179.53(16) . . . .
C16 C17 C18 C19 5.4(2) . . . .
C16 C17 C18 C27 -176.86(15) . . . .
C33 C34 C39 C38 176.77(16) . . . .
C33 C34 C35 C36 -177.02(16) . . . .
C33 C46 C51 C50 174.97(16) . . . .
C33 C46 C47 C48 -175.42(15) . . . .
C33 C32 N2 Fe1 -177.91(12) . . . .
C33 C32 N2 C16 6.6(3) . . . .
N2 Fe1 N1 C1 173.64(15) . . . .
N2 Fe1 N1 C31 12.74(13) . . . .
N2 C32 C33 C34 -177.56(15) . . . .
N2 C32 C33 C40 65.9(2) . . . .
N2 C32 C33 C46 -59.5(2) . . . .
